data_7122314
loop_
_publ_author_name
'Bedekar, Ashutosh'
'Khanvilkar, Aditya N.'

_publ_section_title
;
 Optically pure 2-(quinolin-8-yloxy)cyclohexan-1-ol as a practical agent
 for molecular recognition by NMR and fluorescence spectroscopy
;
_journal_name_full 'Chemical Communications'
_journal_paper_doi 10.1039/C8CC06245E
_journal_year 2018
_chemical_absolute_configuration unk
_chemical_formula_moiety 'C25 H25 N O5'
_chemical_formula_sum 'C25 H25 N O5'
_chemical_formula_weight 419.48
_chemical_name_systematic
;
 ? 
;
_space_group_crystal_system orthorhombic
_space_group_IT_number 19
_space_group_name_Hall ' P 2ac 2ab'
_space_group_name_H-M_alt 'P 21 21 21'
_symmetry_Int_Tables_number 19
_symmetry_space_group_name_Hall 'P 2ac 2ab'
_symmetry_space_group_name_H-M 'P 21 21 21'
_atom_sites_solution_primary direct
_audit_creation_date 2017-10-14
_audit_creation_method
;
Olex2 1.2-ac3
(compiled 2017.02.24 svn.r3390 for Rigaku Oxford Diffraction, GUI svn.r5318)
;
_audit_update_record
;
2018-07-03 deposited with the CCDC.
2018-09-07 downloaded from the CCDC.
;
_cell_angle_alpha 90
_cell_angle_beta 90
_cell_angle_gamma 90
_cell_formula_units_Z 4
_cell_length_a 8.1390(5)
_cell_length_b 15.8253(10)
_cell_length_c 17.1850(17)
_cell_measurement_reflns_used 3085
_cell_measurement_temperature 293(2)
_cell_measurement_theta_max 25.3520
_cell_measurement_theta_min 3.7770
_cell_volume 2213.5(3)
_computing_cell_refinement 'CrysAlisPro 1.171.39.29d (Rigaku OD, 2017)'
_computing_data_collection 'CrysAlisPro 1.171.39.29d (Rigaku OD, 2017)'
_computing_data_reduction 'CrysAlisPro 1.171.39.29d (Rigaku OD, 2017)'
_computing_molecular_graphics 'Olex2 (Dolomanov et al., 2009)'
_computing_publication_material 'Olex2 (Dolomanov et al., 2009)'
_computing_structure_refinement 'olex2.refine (Bourhis et al., 2015)'
_computing_structure_solution 'ShelXS (Sheldrick, 2008)'
_diffrn_ambient_temperature 293(2)
_diffrn_detector 'CCD plate'
_diffrn_detector_area_resol_mean 8.0851
_diffrn_detector_type Eos
_diffrn_measured_fraction_theta_full 1.0
_diffrn_measured_fraction_theta_max 0.8671
_diffrn_measurement_details
;
List of Runs (angles in degrees, time in seconds):

  # Type    Start    End  Width  t~exp~   \w     \q     \k     \f   Frames
#--------------------------------------------------------------------------
  1  \w     32.00  98.00   1.00    3.20    --   19.44-178.00 -60.00   66
  2  \w    -25.00  63.00   1.00    3.20    --   19.44 -99.00  30.00   88
  3  \w    -12.00  90.00   1.00    3.20    --   19.44  76.00  43.00  102
  4  \w     -2.00  69.00   1.00    3.20    --   19.44  57.00-180.00   71
;
_diffrn_measurement_device 'four-circle diffractometer'
_diffrn_measurement_device_type 'Xcalibur, Eos, Gemini'
_diffrn_measurement_method '\w scans'
_diffrn_orient_matrix_type 'CrysAlisPro convention (1999,Acta A55,543-557)'
_diffrn_orient_matrix_UB_11 -0.0391333000
_diffrn_orient_matrix_UB_12 -0.0349301000
_diffrn_orient_matrix_UB_13 0.0180727000
_diffrn_orient_matrix_UB_21 0.0314727000
_diffrn_orient_matrix_UB_22 0.0129987000
_diffrn_orient_matrix_UB_23 0.0365910000
_diffrn_orient_matrix_UB_31 -0.0711825000
_diffrn_orient_matrix_UB_32 0.0249067000
_diffrn_orient_matrix_UB_33 0.0062339000
_diffrn_radiation_monochromator graphite
_diffrn_radiation_probe x-ray
_diffrn_radiation_type 'Mo K\a'
_diffrn_radiation_wavelength 0.71073
_diffrn_reflns_av_R_equivalents 0.0419
_diffrn_reflns_av_unetI/netI 0.0659
_diffrn_reflns_limit_h_max 10
_diffrn_reflns_limit_h_min -11
_diffrn_reflns_limit_k_max 21
_diffrn_reflns_limit_k_min -19
_diffrn_reflns_limit_l_max 20
_diffrn_reflns_limit_l_min -22
_diffrn_reflns_number 13669
_diffrn_reflns_theta_full 28.8656
_diffrn_reflns_theta_max 28.87
_diffrn_reflns_theta_min 3.45
_diffrn_source 'fine-focus sealed X-ray tube'
_diffrn_source_type 'Enhance (Mo) X-ray Source'
_exptl_absorpt_coefficient_mu 0.088
_exptl_absorpt_correction_T_max 1.00000
_exptl_absorpt_correction_T_min 0.93555
_exptl_absorpt_correction_type multi-scan
_exptl_absorpt_process_details
;
CrysAlisPro 1.171.39.29d (Rigaku Oxford Diffraction, 2017)
Empirical absorption correction using spherical harmonics,
 implemented in SCALE3 ABSPACK scaling algorithm.
;
_exptl_crystal_density_diffrn 1.2587
_exptl_crystal_density_method 'not measured'
_exptl_crystal_F_000 888.4862
_refine_diff_density_max 0.2841
_refine_diff_density_min -0.2988
_refine_diff_density_rms 0.0724
_refine_ls_abs_structure_details 'Flack, H. D. (1983). Acta Cryst. A39, 876-881.'
_refine_ls_abs_structure_Flack 1(10)
_refine_ls_d_res_high 0.7361
_refine_ls_d_res_low 5.9090
_refine_ls_goodness_of_fit_ref 0.9863
_refine_ls_hydrogen_treatment constr
_refine_ls_matrix_type full
_refine_ls_number_constraints 44
_refine_ls_number_parameters 281
_refine_ls_number_reflns 5032
_refine_ls_number_restraints 0
_refine_ls_restrained_S_all 0.9863
_refine_ls_R_factor_all 0.1027
_refine_ls_R_factor_gt 0.0546
_refine_ls_shift/su_max 0.0007
_refine_ls_shift/su_mean 0.0002
_refine_ls_structure_factor_coef Fsqd
_refine_ls_weighting_details 'w=1/[\s^2^(Fo^2^)+(0.0371P)^2^] where P=(Fo^2^+2Fc^2^)/3'
_refine_ls_weighting_scheme calc
_refine_ls_wR_factor_gt 0.0830
_refine_ls_wR_factor_ref 0.0947
_reflns_Friedel_coverage 0.829
_reflns_limit_h_max 11
_reflns_limit_h_min -11
_reflns_limit_k_max 21
_reflns_limit_k_min -20
_reflns_limit_l_max 22
_reflns_limit_l_min -21
_reflns_number_gt 3103
_reflns_number_total 5032
_reflns_threshold_expression I>=2u(I)
_cod_data_source_file c8cc06245e2.cif
_cod_data_source_block exp_1245
_cod_database_code 7122314
_diffrn_oxdiff_ac3_digest_frames
;
01bd8ae0544bc4d94d08e5a8bc9ac5e31f000283e30
;
_reflns_odcompleteness_completeness 99.50
_reflns_odcompleteness_iscentric 1
_reflns_odcompleteness_theta 26.32
_olex2_refinement_description
;
1. Fixed Uiso
 At 1.2 times of:
  All C(H) groups, All C(H,H) groups
 At 1.5 times of:
  All C(H,H,H) groups
2.a Ternary CH refined with riding coordinates:
 C13(H13), C20(H20), C12(H12)
2.b Secondary CH2 refined with riding coordinates:
 C17(H17a,H17b), C14(H14a,H14b), C16(H16a,H16b), C15(H15a,H15b)
2.c Aromatic/amide H refined with riding coordinates:
 C4(H4), C27(H27), C31(H31), C10(H10), C6(H6), C28(H28), C5(H5), C8(H8),
 C9(H9), C29(H29), C30(H30)
2.d Idealised Me refined as rotating group:
 C24(H24a,H24b,H24c)
;
_olex2_date_sample_data_collection 2017-10-14
_olex2_submission_special_instructions 'No special instructions were received'
_oxdiff_exptl_absorpt_empirical_details
;
Empirical correction (ABSPACK) includes:
- Absorption correction using spherical harmonics
- Frame scaling
;
_oxdiff_exptl_absorpt_empirical_full_max 1.096
_oxdiff_exptl_absorpt_empirical_full_min 0.942

loop_
_space_group_symop_id
_space_group_symop_operation_xyz
1 x,y,z
2 x+1/2,-y+1/2,-z
3 -x,y+1/2,-z+1/2
4 -x+1/2,-y,z+1/2

loop_
_atom_site_label
_atom_site_type_symbol
_atom_site_fract_x
_atom_site_fract_y
_atom_site_fract_z
_atom_site_U_iso_or_equiv
_atom_site_adp_type
_atom_site_occupancy
_atom_site_refinement_flags_posn
O11 O -0.25097(16) -0.91589(8) -0.04764(8) 0.0456(4) Uani 1.000000 .
O21 O -0.75246(17) -0.99072(9) -0.23065(9) 0.0579(4) Uani 1.000000 .
O25 O -0.63631(18) -0.87709(10) -0.12433(10) 0.0662(5) Uani 1.000000 .
O18 O -0.39506(15) -0.86774(8) -0.18798(8) 0.0437(4) Uani 1.000000 .
C13 C -0.3303(2) -0.80526(11) -0.13408(12) 0.0371(5) Uani 1.000000 .
H13 H -0.4175(2) -0.78675(11) -0.09863(12) 0.0445(6) Uiso 1.000000 R
C17 C -0.1239(3) -0.77641(11) -0.03288(13) 0.0462(6) Uani 1.000000 .
H17a H -0.2095(3) -0.75959(11) 0.00321(13) 0.0555(7) Uiso 1.000000 R
H17b H -0.0342(3) -0.80040(11) -0.00299(13) 0.0555(7) Uiso 1.000000 R
C19 C -0.5467(2) -0.89731(12) -0.17589(13) 0.0407(5) Uani 1.000000 .
C2 C -0.2101(3) -1.04762(13) 0.01362(13) 0.0468(6) Uani 1.000000 .
C14 C -0.2689(3) -0.73051(12) -0.18119(13) 0.0534(6) Uani 1.000000 .
H14a H -0.1852(3) -0.74929(12) -0.21746(13) 0.0640(7) Uiso 1.000000 R
H14b H -0.3590(3) -0.70669(12) -0.21094(13) 0.0640(7) Uiso 1.000000 R
C26 C -0.4769(2) -1.03596(12) -0.24071(14) 0.0423(5) Uani 1.000000 .
C3 C -0.1408(3) -0.97574(13) -0.02418(13) 0.0444(5) Uani 1.000000 .
C20 C -0.5871(2) -0.95982(12) -0.23978(13) 0.0427(5) Uani 1.000000 .
H20 H -0.5785(2) -0.93104(12) -0.29010(13) 0.0512(6) Uiso 1.000000 R
C12 C -0.1908(2) -0.84251(11) -0.08807(12) 0.0385(5) Uani 1.000000 .
H12 H -0.1035(2) -0.85976(11) -0.12396(12) 0.0462(6) Uiso 1.000000 R
C4 C 0.0269(3) -0.97082(14) -0.03448(15) 0.0559(6) Uani 1.000000 .
H4 H 0.0721(3) -0.92413(14) -0.05939(15) 0.0671(7) Uiso 1.000000 R
N1 N -0.3761(2) -1.05100(11) 0.02271(11) 0.0578(5) Uani 1.000000 .
C27 C -0.4212(3) -1.06651(15) -0.31131(15) 0.0578(6) Uani 1.000000 .
H27 H -0.4488(3) -1.03872(15) -0.35718(15) 0.0694(8) Uiso 1.000000 R
C7 C -0.1043(3) -1.11255(14) 0.03906(15) 0.0621(7) Uani 1.000000 .
C16 C -0.0632(3) -0.69960(13) -0.07663(14) 0.0590(7) Uani 1.000000 .
H16a H -0.0273(3) -0.65696(13) -0.03983(14) 0.0708(8) Uiso 1.000000 R
H16b H 0.0302(3) -0.71518(13) -0.10864(14) 0.0708(8) Uiso 1.000000 R
C22 C -0.8737(3) -0.93939(18) -0.25764(18) 0.0715(8) Uani 1.000000 .
C15 C -0.1979(3) -0.66348(13) -0.12776(15) 0.0618(7) Uani 1.000000 .
H15a H -0.1536(3) -0.61764(13) -0.15880(15) 0.0742(8) Uiso 1.000000 R
H15b H -0.2846(3) -0.64067(13) -0.09522(15) 0.0742(8) Uiso 1.000000 R
O23 O -0.8471(2) -0.87116(13) -0.28294(16) 0.1129(9) Uani 1.000000 .
C31 C -0.4351(3) -1.07663(14) -0.17292(16) 0.0619(7) Uani 1.000000 .
H31 H -0.4722(3) -1.05605(14) -0.12536(16) 0.0743(8) Uiso 1.000000 R
C10 C -0.4346(4) -1.11901(18) 0.05637(17) 0.0817(9) Uani 1.000000 .
H10 H -0.5480(4) -1.12266(18) 0.06187(17) 0.0980(10) Uiso 1.000000 R
C6 C 0.0672(3) -1.10462(16) 0.02796(17) 0.0772(8) Uani 1.000000 .
H6 H 0.1373(3) -1.14706(16) 0.04527(17) 0.0926(10) Uiso 1.000000 R
C28 C -0.3259(3) -1.1373(2) -0.3138(2) 0.0822(9) Uani 1.000000 .
H28 H -0.2892(3) -1.1576(2) -0.3615(2) 0.0987(11) Uiso 1.000000 R
C5 C 0.1297(3) -1.03563(17) -0.00770(17) 0.0740(8) Uani 1.000000 .
H5 H 0.2427(3) -1.03109(17) -0.01458(17) 0.0888(9) Uiso 1.000000 R
C8 C -0.1772(4) -1.18257(17) 0.07600(18) 0.0851(9) Uani 1.000000 .
H8 H -0.1116(4) -1.22632(17) 0.09446(18) 0.1021(11) Uiso 1.000000 R
C9 C -0.3414(5) -1.18649(18) 0.08471(19) 0.0914(10) Uani 1.000000 .
H9 H -0.3910(5) -1.23252(18) 0.10876(19) 0.1097(12) Uiso 1.000000 R
C29 C -0.2839(3) -1.17870(16) -0.2474(3) 0.0900(10) Uani 1.000000 .
H29 H -0.2193(3) -1.22711(16) -0.2499(3) 0.1080(12) Uiso 1.000000 R
C30 C -0.3374(3) -1.14860(16) -0.1755(2) 0.0795(9) Uani 1.000000 .
H30 H -0.3081(3) -1.17633(16) -0.1299(2) 0.0955(10) Uiso 1.000000 R
C24 C -1.0361(3) -0.98238(19) -0.2513(2) 0.1002(11) Uani 1.000000 .
H24a H -1.0370(10) -1.0180(11) -0.2061(8) 0.1502(17) Uiso 1.000000 GR
H24b H -1.1214(4) -0.94072(19) -0.2468(14) 0.1502(17) Uiso 1.000000 GR
H24c H -1.0547(13) -1.0161(12) -0.2970(6) 0.1502(17) Uiso 1.000000 GR

loop_
_atom_site_aniso_label
_atom_site_aniso_U_11
_atom_site_aniso_U_22
_atom_site_aniso_U_33
_atom_site_aniso_U_12
_atom_site_aniso_U_13
_atom_site_aniso_U_23
O11 0.0372(8) 0.0439(7) 0.0558(9) -0.0008(7) 0.0011(7) 0.0081(7)
O21 0.0345(8) 0.0623(9) 0.0770(12) -0.0084(7) -0.0043(9) -0.0170(9)
O25 0.0431(9) 0.0848(11) 0.0707(12) -0.0178(8) 0.0148(9) -0.0321(10)
O18 0.0316(7) 0.0518(8) 0.0477(9) -0.0059(6) 0.0015(7) -0.0108(7)
C13 0.0313(11) 0.0404(10) 0.0397(13) -0.0034(9) -0.0001(10) -0.0114(10)
C17 0.0424(12) 0.0501(12) 0.0461(14) -0.0063(10) -0.0088(11) -0.0037(11)
C19 0.0300(11) 0.0461(11) 0.0461(14) -0.0009(10) 0.0000(11) -0.0058(11)
C2 0.0505(14) 0.0482(12) 0.0418(13) 0.0006(10) -0.0037(11) 0.0003(11)
C14 0.0517(14) 0.0512(12) 0.0571(16) -0.0053(11) -0.0078(14) 0.0109(12)
C26 0.0333(11) 0.0462(11) 0.0476(15) -0.0043(9) -0.0027(11) -0.0096(12)
C3 0.0448(13) 0.0440(11) 0.0442(14) 0.0037(10) -0.0043(11) -0.0016(11)
C20 0.0329(11) 0.0497(11) 0.0454(14) -0.0067(9) -0.0018(10) -0.0057(11)
C12 0.0348(11) 0.0429(11) 0.0378(12) -0.0037(9) 0.0027(10) 0.0020(10)
C4 0.0444(14) 0.0619(13) 0.0614(16) 0.0039(12) -0.0022(12) 0.0086(13)
N1 0.0547(13) 0.0636(12) 0.0553(13) -0.0106(10) -0.0015(10) 0.0175(11)
C27 0.0400(13) 0.0748(15) 0.0586(17) -0.0013(12) 0.0028(12) -0.0160(14)
C7 0.0692(18) 0.0519(14) 0.0653(18) 0.0027(13) -0.0100(14) 0.0043(14)
C16 0.0530(15) 0.0644(13) 0.0597(16) -0.0230(12) -0.0102(13) -0.0030(13)
C22 0.0402(14) 0.0675(16) 0.107(2) 0.0082(13) -0.0194(15) -0.0461(18)
C15 0.0696(17) 0.0480(12) 0.0679(17) -0.0182(12) -0.0098(14) 0.0145(13)
O23 0.0792(14) 0.0673(12) 0.192(3) 0.0118(11) -0.0592(15) -0.0185(15)
C31 0.0592(15) 0.0603(14) 0.0663(18) 0.0047(13) -0.0047(14) -0.0036(14)
C10 0.0701(19) 0.0960(19) 0.079(2) -0.0168(17) -0.0081(16) 0.0330(18)
C6 0.071(2) 0.0642(16) 0.096(2) 0.0226(14) -0.0055(17) 0.0168(17)
C28 0.0537(16) 0.093(2) 0.100(3) 0.0116(16) 0.0005(17) -0.048(2)
C5 0.0509(15) 0.0807(17) 0.090(2) 0.0167(14) 0.0003(15) 0.0107(18)
C8 0.092(2) 0.0658(17) 0.097(2) 0.0037(17) -0.0147(19) 0.0218(17)
C9 0.102(3) 0.0753(19) 0.097(2) -0.0152(18) -0.009(2) 0.0384(19)
C29 0.0555(17) 0.0554(16) 0.159(3) 0.0118(13) -0.010(2) -0.031(2)
C30 0.0766(19) 0.0594(16) 0.103(3) 0.0033(15) -0.0238(18) 0.0102(17)
C24 0.0358(13) 0.122(2) 0.143(3) -0.0013(15) -0.0080(18) -0.072(2)

loop_
_atom_type_symbol
_atom_type_scat_dispersion_real
_atom_type_scat_dispersion_imag
_atom_type_scat_Cromer_Mann_a1
_atom_type_scat_Cromer_Mann_a2
_atom_type_scat_Cromer_Mann_a3
_atom_type_scat_Cromer_Mann_a4
_atom_type_scat_Cromer_Mann_b1
_atom_type_scat_Cromer_Mann_b2
_atom_type_scat_Cromer_Mann_b3
_atom_type_scat_Cromer_Mann_b4
_atom_type_scat_Cromer_Mann_c
_atom_type_scat_source
_atom_type_scat_dispersion_source
H 0.00000 0.00000 0.49300 0.32291 0.14019 0.04081 10.51090 26.12570 3.14236 57.79970 0.0030380000826 'International Tables Volume C Table 6.1.1.4 (pp. 500-502)' 'Henke, Gullikson and Davis, At. Data and Nucl. Data Tables, 1993, 54, 2'
C 0.00347 0.00161 2.31000 1.02000 1.58860 0.86500 20.84390 10.20750 0.56870 51.65120 0.215599998832 'International Tables Volume C Table 6.1.1.4 (pp. 500-502)' 'Henke, Gullikson and Davis, At. Data and Nucl. Data Tables, 1993, 54, 2'
O 0.01158 0.00611 3.04850 2.28680 1.54630 0.86700 13.27710 5.70110 0.32390 32.90890 0.250800013542 'International Tables Volume C Table 6.1.1.4 (pp. 500-502)' 'Henke, Gullikson and Davis, At. Data and Nucl. Data Tables, 1993, 54, 2'
N 0.00653 0.00323 12.21260 3.13220 2.01250 1.16630 0.00570 9.89330 28.99750 0.58260 -11.5290002823 'International Tables Volume C Table 6.1.1.4 (pp. 500-502)' 'Henke, Gullikson and Davis, At. Data and Nucl. Data Tables, 1993, 54, 2'

loop_
_geom_angle_atom_site_label_1
_geom_angle_atom_site_label_2
_geom_angle_atom_site_label_3
_geom_angle
C12 O11 C3 118.62(15)
C22 O21 C20 115.99(18)
C19 O18 C13 118.29(15)
C14 C13 O18 108.03(15)
C12 C13 O18 110.00(14)
C12 C13 C14 109.71(16)
C16 C17 C12 111.20(18)
O18 C19 O25 125.93(18)
C20 C19 O25 125.60(18)
C20 C19 O18 108.45(17)
N1 C2 C3 118.42(19)
C7 C2 C3 118.8(2)
C7 C2 N1 122.8(2)
C15 C14 C13 110.34(17)
C27 C26 C20 119.1(2)
C31 C26 C20 121.0(2)
C31 C26 C27 119.9(2)
C2 C3 O11 115.36(17)
C4 C3 O11 124.97(19)
C4 C3 C2 119.7(2)
C19 C20 O21 110.22(17)
C26 C20 O21 106.66(15)
C26 C20 C19 113.73(17)
C13 C12 O11 108.25(15)
C17 C12 O11 112.18(16)
C17 C12 C13 109.27(15)
C5 C4 C3 120.5(2)
C10 N1 C2 116.3(2)
C28 C27 C26 120.1(3)
C6 C7 C2 119.7(2)
C8 C7 C2 117.1(2)
C8 C7 C6 123.1(2)
C15 C16 C17 110.79(18)
O23 C22 O21 122.5(2)
C24 C22 O21 110.3(2)
C24 C22 O23 127.2(3)
C16 C15 C14 111.25(17)
C30 C31 C26 119.9(3)
C9 C10 N1 125.7(3)
C5 C6 C7 120.3(2)
C29 C28 C27 120.9(3)
C6 C5 C4 121.1(2)
C9 C8 C7 120.3(3)
C8 C9 C10 117.7(3)
C30 C29 C28 120.0(3)
C29 C30 C31 119.2(3)

loop_
_geom_bond_atom_site_label_1
_geom_bond_atom_site_label_2
_geom_bond_distance
O11 C3 1.365(2)
O11 C12 1.439(2)
O21 C20 1.441(2)
O21 C22 1.360(3)
O25 C19 1.191(2)
O18 C13 1.454(2)
O18 C19 1.336(2)
C13 C14 1.518(3)
C13 C12 1.504(3)
C17 C12 1.513(3)
C17 C16 1.512(3)
C19 C20 1.514(3)
C2 C3 1.426(3)
C2 N1 1.362(3)
C2 C7 1.410(3)
C14 C15 1.517(3)
C26 C20 1.502(3)
C26 C27 1.383(3)
C26 C31 1.374(3)
C3 C4 1.378(3)
C4 C5 1.401(3)
N1 C10 1.311(3)
C27 C28 1.363(3)
C7 C6 1.414(3)
C7 C8 1.408(3)
C16 C15 1.516(3)
C22 O23 1.184(3)
C22 C24 1.491(3)
C31 C30 1.390(3)
C10 C9 1.398(4)
C6 C5 1.351(3)
C28 C29 1.359(4)
C8 C9 1.346(4)
C29 C30 1.393(4)
